data_7023436
loop_
_publ_author_name
'Blake, Alexander J.'
'Donamar\'ia, Roc\'io'
'Fern\'andez, Eduardo J'
'Lasanta, Tania'
'Lippolis, Vito'
'L\'opez-de-Luzuriaga, Jos\'e M'
'Manso, Elena'
'Monge, Miguel'
'Olmos, M. Elena'

_publ_section_title
;
 Heterometallic gold(I)-thallium(I) compounds with crown thioethers.
;
_journal_issue 32
_journal_name_full 'Dalton transactions (Cambridge, England : 2003)'
_journal_page_first 11559
_journal_page_last 11570
_journal_paper_doi 10.1039/c3dt51334c
_journal_volume 42
_journal_year 2013
_chemical_formula_moiety 'C20 H16 Au Cl10 S4 Tl'
_chemical_formula_sum 'C20 H16 Au Cl10 S4 Tl'
_chemical_formula_weight 1140.40
_chemical_name_systematic
; 
 ? 
;
_space_group_IT_number 2
_symmetry_cell_setting triclinic
_symmetry_space_group_name_Hall '-P 1'
_symmetry_space_group_name_H-M 'P -1'
_atom_sites_solution_hydrogens geom
_atom_sites_solution_primary direct
_atom_sites_solution_secondary difmap
_audit_creation_method 'enCIFer editing of SHELXL97 CIF output'
_cell_angle_alpha 66.786(8)
_cell_angle_beta 78.615(8)
_cell_angle_gamma 66.326(9)
_cell_formula_units_Z 2
_cell_length_a 10.6829(11)
_cell_length_b 11.9086(10)
_cell_length_c 14.4564(12)
_cell_measurement_reflns_used 3825
_cell_measurement_temperature 295(2)
_cell_measurement_theta_max 27.91
_cell_measurement_theta_min 3.067
_cell_volume 1546.3(3)
_computing_cell_refinement
;
CrysAlisPro, Agilent Technologies,
Version 1.171.35.19 (release 27-10-2011 CrysAlis171 .NET)
(compiled Oct 27 2011,15:02:11)
;
_computing_data_collection
;
CrysAlisPro, Agilent Technologies,
Version 1.171.35.19 (release 27-10-2011 CrysAlis171 .NET)
(compiled Oct 27 2011,15:02:11)
;
_computing_data_reduction
;
CrysAlisPro, Agilent Technologies,
Version 1.171.35.19 (release 27-10-2011 CrysAlis171 .NET)
(compiled Oct 27 2011,15:02:11)
;
_computing_molecular_graphics 'Ortep-3 for Windows (Farrugia, 1997)'
_computing_publication_material 'enCIFer (Allen et al., 2004); PLATON (Spek, 2009)'
_computing_structure_refinement 'SHELXL97 (Sheldrick, 2008)'
_computing_structure_solution 'SHELXS97 (Sheldrick, 2008)'
_diffrn_ambient_temperature 295(2)
_diffrn_detector_area_resol_mean 16.1592
_diffrn_measured_fraction_theta_full 0.988
_diffrn_measured_fraction_theta_max 0.988
_diffrn_measurement_device_type 'SuperNova, Single source at offset), Eos'
_diffrn_measurement_method '\w scans'
_diffrn_radiation_monochromator 'mirror optics'
_diffrn_radiation_source 'microfocus sealed tube'
_diffrn_radiation_type MoK\a
_diffrn_radiation_wavelength 0.71073
_diffrn_reflns_av_R_equivalents 0.031
_diffrn_reflns_av_sigmaI/netI 0.056
_diffrn_reflns_limit_h_max 12
_diffrn_reflns_limit_h_min -12
_diffrn_reflns_limit_k_max 14
_diffrn_reflns_limit_k_min -14
_diffrn_reflns_limit_l_max 16
_diffrn_reflns_limit_l_min -17
_diffrn_reflns_number 8439
_diffrn_reflns_theta_full 25.10
_diffrn_reflns_theta_max 25.10
_diffrn_reflns_theta_min 3.07
_exptl_absorpt_coefficient_mu 11.091
_exptl_absorpt_correction_T_max 0.691
_exptl_absorpt_correction_T_min 0.350
_exptl_absorpt_correction_type gaussian
_exptl_absorpt_process_details
;
CrysAlisPro, Agilent Technologies,
Version 1.171.35.19 (release 27-10-2011 CrysAlis171 .NET)
(compiled Oct 27 2011,15:02:11)
Numerical absorption correction based on gaussian integration over
            a multifaceted crystal model
;
_exptl_crystal_colour 'luminescent green'
_exptl_crystal_density_diffrn 2.449
_exptl_crystal_description tablet
_exptl_crystal_F_000 1060
_exptl_crystal_size_max 0.1401
_exptl_crystal_size_mid 0.095
_exptl_crystal_size_min 0.033
_refine_diff_density_max 1.98
_refine_diff_density_min -1.57
_refine_diff_density_rms 0.16
_refine_ls_extinction_expression Fc^*^=kFc[1+0.001xFc^2^\l^3^/sin(2\q)]^-1/4^
_refine_ls_extinction_method none
_refine_ls_goodness_of_fit_ref 1.02
_refine_ls_hydrogen_treatment mixed
_refine_ls_matrix_type full
_refine_ls_number_parameters 322
_refine_ls_number_reflns 5438
_refine_ls_number_restraints 309
_refine_ls_restrained_S_all 1.17
_refine_ls_R_factor_all 0.0676
_refine_ls_R_factor_gt 0.0516
_refine_ls_shift/su_max 0.006
_refine_ls_shift/su_mean 0.000
_refine_ls_structure_factor_coef Fsqd
_refine_ls_weighting_details 'calc w=1/[\s^2^(Fo^2^)+(0.059P)^2^+7.709P] where P=(Fo^2^+2Fc^2^)/3'
_refine_ls_weighting_scheme calc
_refine_ls_wR_factor_gt 0.122
_refine_ls_wR_factor_ref 0.136
_reflns_number_gt 4340
_reflns_number_total 5438
_reflns_threshold_expression >2sigma(I)
_cod_data_source_file c3dt51334c.txt
_cod_data_source_block aus8tl
_cod_original_cell_volume 1546.3(2)
_cod_database_code 7023436

loop_
_symmetry_equiv_pos_as_xyz
'x, y, z'
'-x, -y, -z'

loop_
_atom_site_label
_atom_site_type_symbol
_atom_site_fract_x
_atom_site_fract_y
_atom_site_fract_z
_atom_site_U_iso_or_equiv
_atom_site_adp_type
_atom_site_occupancy
_atom_site_symmetry_multiplicity
_atom_site_calc_flag
_atom_site_refinement_flags
_atom_site_disorder_assembly
_atom_site_disorder_group
Tl1 Tl 0.17467(8) 0.30635(6) 0.09796(5) 0.0841(3) Uani 1 1 d U . .
Au1 Au 0.34272(5) 0.09977(5) 0.02088(3) 0.0471(2) Uani 1 1 d U . .
C20 C 0.3847(11) -0.0039(11) 0.1703(9) 0.045(2) Uani 1 1 d U . .
C21 C 0.3220(12) -0.0917(12) 0.2300(9) 0.047(2) Uani 1 1 d U . .
C22 C 0.3429(13) -0.1620(12) 0.3322(9) 0.051(2) Uani 1 1 d U . .
C23 C 0.4322(13) -0.1436(12) 0.3781(9) 0.052(2) Uani 1 1 d U . .
C24 C 0.5005(13) -0.0584(12) 0.3214(9) 0.051(2) Uani 1 1 d U . .
C25 C 0.4750(12) 0.0079(12) 0.2201(9) 0.050(2) Uani 1 1 d U . .
Cl21 Cl 0.2024(3) -0.1090(3) 0.1757(3) 0.0623(9) Uani 1 1 d U . .
Cl22 Cl 0.2582(4) -0.2660(4) 0.4022(3) 0.0777(11) Uani 1 1 d U . .
Cl23 Cl 0.4595(5) -0.2274(4) 0.5045(3) 0.0865(12) Uani 1 1 d U . .
Cl24 Cl 0.6129(4) -0.0384(4) 0.3785(3) 0.0789(11) Uani 1 1 d U . .
Cl25 Cl 0.5559(4) 0.1196(4) 0.1502(3) 0.0686(9) Uani 1 1 d U . .
C30 C 0.2869(13) 0.2115(12) -0.1243(9) 0.051(2) Uani 1 1 d U . .
C31 C 0.3400(13) 0.3068(12) -0.1865(9) 0.051(2) Uani 1 1 d U . .
C32 C 0.3064(13) 0.3804(12) -0.2858(9) 0.053(2) Uani 1 1 d U . .
C33 C 0.2129(13) 0.3645(13) -0.3275(9) 0.056(3) Uani 1 1 d U . .
C34 C 0.1520(13) 0.2738(13) -0.2665(9) 0.054(2) Uani 1 1 d U . .
C35 C 0.1901(12) 0.1992(12) -0.1695(9) 0.051(2) Uani 1 1 d U . .
Cl31 Cl 0.4560(4) 0.3335(3) -0.1365(3) 0.0647(9) Uani 1 1 d U . .
Cl32 Cl 0.3875(4) 0.4882(4) -0.3619(3) 0.0715(10) Uani 1 1 d U . .
Cl33 Cl 0.1651(4) 0.4592(4) -0.4497(3) 0.0790(11) Uani 1 1 d U . .
Cl34 Cl 0.0300(4) 0.2564(4) -0.3184(3) 0.0784(11) Uani 1 1 d U . .
Cl35 Cl 0.1095(4) 0.0888(4) -0.0969(3) 0.0717(10) Uani 1 1 d U . .
S1 S -0.1563(7) 0.3770(6) 0.0807(6) 0.139(2) Uani 1 1 d DU . .
C2 C -0.227(2) 0.3022(18) 0.2035(12) 0.139(5) Uani 1 1 d DU . .
H2A H -0.2408 0.3554 0.2437 0.166 Uiso 1 1 calc R . .
H2B H -0.3163 0.3059 0.1946 0.166 Uiso 1 1 calc R . .
C3 C -0.1454(14) 0.1631(18) 0.2629(17) 0.128(5) Uani 1 1 d DU . .
H3A H -0.1380 0.1084 0.2255 0.154 Uiso 1 1 calc R . .
H3B H -0.1962 0.1356 0.3257 0.154 Uiso 1 1 calc R . .
S4 S 0.0261(6) 0.1319(6) 0.2923(5) 0.1150(17) Uani 1 1 d DU . .
C5 C -0.013(2) 0.230(2) 0.3709(16) 0.133(4) Uani 1 1 d DU . .
H5A H -0.0519 0.3225 0.3312 0.160 Uiso 1 1 calc R . .
H5B H -0.0788 0.2082 0.4250 0.160 Uiso 1 1 calc R . .
C6 C 0.1194(17) 0.201(2) 0.4137(13) 0.143(5) Uani 1 1 d DU A .
H6A H 0.1558 0.1077 0.4523 0.172 Uiso 1 1 calc R . .
H6B H 0.0986 0.2467 0.4604 0.172 Uiso 1 1 calc R . .
S7 S 0.2529(7) 0.2428(8) 0.3243(5) 0.144(2) Uani 1 1 d DU . .
C8 C 0.235(6) 0.402(3) 0.321(4) 0.135(5) Uiso 0.47(2) 1 d PDU A 1
H8A H 0.1374 0.4500 0.3239 0.162 Uiso 0.47(2) 1 calc PR A 1
H8B H 0.2678 0.3861 0.3849 0.162 Uiso 0.47(2) 1 calc PR A 1
C8' C 0.177(4) 0.4181(15) 0.296(4) 0.138(5) Uiso 0.53(2) 1 d PDU A 2
H8'A H 0.1125 0.4639 0.2425 0.166 Uiso 0.53(2) 1 calc PR A 2
H8'B H 0.1386 0.4435 0.3543 0.166 Uiso 0.53(2) 1 calc PR A 2
C9 C 0.295(6) 0.499(5) 0.242(2) 0.136(5) Uiso 0.47(2) 1 d PDU A 1
H9A H 0.3722 0.4967 0.2701 0.163 Uiso 0.47(2) 1 calc PR A 1
H9B H 0.2265 0.5868 0.2288 0.163 Uiso 0.47(2) 1 calc PR A 1
C9' C 0.321(4) 0.422(5) 0.2610(11) 0.138(5) Uiso 0.53(2) 1 d PDU A 2
H9'A H 0.3882 0.3355 0.2926 0.165 Uiso 0.53(2) 1 calc PR A 2
H9'B H 0.3347 0.4826 0.2835 0.165 Uiso 0.53(2) 1 calc PR A 2
S10 S 0.3514(6) 0.4701(6) 0.1240(5) 0.1098(16) Uani 1 1 d DU . .
C11 C 0.297(4) 0.638(2) 0.035(3) 0.116(5) Uiso 0.47(2) 1 d PDU A 1
H11A H 0.3138 0.6901 0.0650 0.139 Uiso 0.47(2) 1 calc PR A 1
H11B H 0.3585 0.6382 -0.0242 0.139 Uiso 0.47(2) 1 calc PR A 1
C11' C 0.207(3) 0.624(2) 0.097(2) 0.117(5) Uiso 0.53(2) 1 d PDU A 2
H11C H 0.1211 0.6101 0.1155 0.140 Uiso 0.53(2) 1 calc PR A 2
H11D H 0.2119 0.6765 0.1329 0.140 Uiso 0.53(2) 1 calc PR A 2
C12 C 0.152(4) 0.712(4) -0.003(3) 0.121(7) Uiso 0.47(2) 1 d PDU . 1
H12A H 0.1371 0.8038 -0.0423 0.146 Uiso 0.47(2) 1 calc PR A 1
H12B H 0.0834 0.7059 0.0516 0.146 Uiso 0.47(2) 1 calc PR A 1
C12' C 0.226(5) 0.688(4) -0.016(2) 0.121(7) Uiso 0.53(2) 1 d PDU . 2
H12C H 0.3220 0.6712 -0.0348 0.146 Uiso 0.53(2) 1 calc PR A 2
H12D H 0.1784 0.7823 -0.0355 0.146 Uiso 0.53(2) 1 calc PR A 2

loop_
_atom_site_aniso_label
_atom_site_aniso_U_11
_atom_site_aniso_U_22
_atom_site_aniso_U_33
_atom_site_aniso_U_23
_atom_site_aniso_U_13
_atom_site_aniso_U_12
Tl1 0.1050(6) 0.0693(4) 0.0805(5) -0.0385(4) -0.0133(4) -0.0175(4)
Au1 0.0523(3) 0.0486(3) 0.0393(3) -0.0079(2) -0.00243(19) -0.0241(2)
C20 0.043(5) 0.046(5) 0.043(5) -0.010(4) 0.003(4) -0.020(4)
C21 0.048(5) 0.050(5) 0.041(5) -0.007(4) -0.007(4) -0.021(4)
C22 0.055(5) 0.051(5) 0.044(5) -0.005(4) -0.005(4) -0.026(4)
C23 0.060(6) 0.054(5) 0.042(5) -0.012(4) -0.008(4) -0.022(4)
C24 0.054(5) 0.054(5) 0.049(5) -0.020(4) -0.010(4) -0.019(4)
C25 0.048(5) 0.045(5) 0.052(5) -0.010(4) -0.003(4) -0.019(4)
Cl21 0.064(2) 0.072(2) 0.0580(19) -0.0062(17) -0.0134(15) -0.0426(17)
Cl22 0.086(3) 0.084(3) 0.058(2) 0.0100(19) -0.0109(18) -0.055(2)
Cl23 0.119(3) 0.092(3) 0.046(2) 0.0019(19) -0.028(2) -0.051(3)
Cl24 0.088(3) 0.091(3) 0.078(3) -0.026(2) -0.027(2) -0.044(2)
Cl25 0.073(2) 0.070(2) 0.073(2) -0.0120(18) -0.0053(18) -0.0469(19)
C30 0.060(6) 0.051(5) 0.044(5) -0.016(4) 0.001(4) -0.024(4)
C31 0.062(6) 0.048(5) 0.043(5) -0.013(4) -0.002(4) -0.025(4)
C32 0.063(6) 0.052(5) 0.043(5) -0.008(4) 0.001(4) -0.031(4)
C33 0.061(6) 0.064(6) 0.039(5) -0.007(4) -0.004(4) -0.030(5)
C34 0.055(5) 0.071(6) 0.045(5) -0.018(4) 0.001(4) -0.035(5)
C35 0.053(5) 0.059(5) 0.044(5) -0.011(4) 0.002(4) -0.033(4)
Cl31 0.079(2) 0.068(2) 0.059(2) -0.0127(17) -0.0130(17) -0.0432(18)
Cl32 0.095(3) 0.068(2) 0.054(2) -0.0010(17) -0.0027(18) -0.052(2)
Cl33 0.094(3) 0.095(3) 0.0438(19) -0.0042(19) -0.0152(18) -0.043(2)
Cl34 0.069(2) 0.113(3) 0.064(2) -0.017(2) -0.0129(18) -0.053(2)
Cl35 0.066(2) 0.087(3) 0.062(2) -0.0025(19) -0.0042(17) -0.049(2)
S1 0.138(5) 0.103(4) 0.152(6) -0.022(4) -0.026(4) -0.033(4)
C2 0.130(8) 0.114(8) 0.149(9) -0.037(7) -0.006(8) -0.029(7)
C3 0.118(7) 0.110(8) 0.138(8) -0.038(7) 0.011(7) -0.035(7)
S4 0.113(4) 0.101(3) 0.115(4) -0.045(3) 0.018(3) -0.025(3)
C5 0.134(8) 0.137(8) 0.110(8) -0.056(6) 0.007(7) -0.024(8)
C6 0.142(8) 0.157(9) 0.108(8) -0.058(7) -0.008(7) -0.019(8)
S7 0.137(4) 0.163(5) 0.113(4) -0.064(4) -0.017(3) -0.015(4)
S10 0.102(3) 0.125(4) 0.114(3) -0.047(3) -0.015(3) -0.043(3)

loop_
_atom_type_symbol
_atom_type_description
_atom_type_scat_dispersion_real
_atom_type_scat_dispersion_imag
_atom_type_scat_source
C C 0.0033 0.0016 'International Tables Vol C Tables 4.2.6.8 and 6.1.1.4'
H H 0.0000 0.0000 'International Tables Vol C Tables 4.2.6.8 and 6.1.1.4'
Au Au -2.0133 8.8022 'International Tables Vol C Tables 4.2.6.8 and 6.1.1.4'
Cl Cl 0.1484 0.1585 'International Tables Vol C Tables 4.2.6.8 and 6.1.1.4'
S S 0.1246 0.1234 'International Tables Vol C Tables 4.2.6.8 and 6.1.1.4'
Tl Tl -2.8358 9.6688 'International Tables Vol C Tables 4.2.6.8 and 6.1.1.4'

loop_
_geom_angle_atom_site_label_1
_geom_angle_atom_site_label_2
_geom_angle_atom_site_label_3
_geom_angle
_geom_angle_site_symmetry_1
_geom_angle_site_symmetry_3
Au1 Tl1 S7 111.99(13) . .
Au1 Tl1 S4 97.59(10) . .
Au1 Tl1 S1 111.23(13) . .
Au1 Tl1 S1 111.89(13) . 2_565
Au1 Tl1 S10 112.96(10) . .
S1 Tl1 S1 91.58(17) . 2_565
S1 Tl1 S10 133.34(16) . .
S4 Tl1 S1 64.04(16) . .
S4 Tl1 S1 147.43(15) . 2_565
S7 Tl1 S1 112.90(19) . .
S7 Tl1 S1 115.71(19) . 2_565
S7 Tl1 S4 61.56(19) . .
S7 Tl1 S10 62.25(18) . .
S4 Tl1 S10 122.65(15) . .
S10 Tl1 S1 58.46(16) . 2_565
C30 Au1 C20 175.6(5) . .
C30 Au1 Tl1 93.7(3) . .
C20 Au1 Tl1 82.4(3) . .
C30 Au1 Au1 100.1(3) . 2_655
C20 Au1 Au1 84.2(3) . 2_655
Tl1 Au1 Au1 147.89(3) . 2_655
C21 C20 C25 114.4(11) . .
C21 C20 Au1 121.4(9) . .
C25 C20 Au1 124.2(8) . .
C20 C21 C22 124.3(11) . .
C20 C21 Cl21 117.9(9) . .
C22 C21 Cl21 117.8(9) . .
C23 C22 C21 118.5(11) . .
C23 C22 Cl22 119.8(9) . .
C21 C22 Cl22 121.7(9) . .
C22 C23 C24 119.9(11) . .
C22 C23 Cl23 120.0(10) . .
C24 C23 Cl23 120.1(9) . .
C25 C24 C23 118.4(11) . .
C25 C24 Cl24 122.1(10) . .
C23 C24 Cl24 119.5(9) . .
C24 C25 C20 124.5(11) . .
C24 C25 Cl25 118.3(9) . .
C20 C25 Cl25 117.1(9) . .
C31 C30 C35 114.1(11) . .
C31 C30 Au1 123.1(9) . .
C35 C30 Au1 122.8(9) . .
C32 C31 C30 123.7(12) . .
C32 C31 Cl31 118.5(9) . .
C30 C31 Cl31 117.7(9) . .
C33 C32 C31 120.3(11) . .
C33 C32 Cl32 118.6(10) . .
C31 C32 Cl32 121.0(10) . .
C32 C33 C34 118.1(11) . .
C32 C33 Cl33 121.0(10) . .
C34 C33 Cl33 120.8(10) . .
C35 C34 C33 120.5(11) . .
C35 C34 Cl34 121.4(9) . .
C33 C34 Cl34 118.1(10) . .
C34 C35 C30 123.1(11) . .
C34 C35 Cl35 118.3(9) . .
C30 C35 Cl35 118.5(9) . .
C2 S1 C12 107(2) . 2_565
C2 S1 C12' 94.3(14) . 2_565
C3 C2 S1 117.4(15) . .
C3 C2 H2A 108.0 . .
S1 C2 H2A 108.0 . .
C3 C2 H2B 108.0 . .
S1 C2 H2B 108.0 . .
H2A C2 H2B 107.2 . .
C2 C3 S4 116.2(15) . .
C2 C3 H3A 108.2 . .
S4 C3 H3A 108.2 . .
C2 C3 H3B 108.2 . .
S4 C3 H3B 108.2 . .
H3A C3 H3B 107.4 . .
C5 S4 C3 100.6(10) . .
C6 C5 S4 107.3(14) . .
C6 C5 H5A 110.3 . .
S4 C5 H5A 110.3 . .
C6 C5 H5B 110.3 . .
S4 C5 H5B 110.3 . .
H5A C5 H5B 108.5 . .
C5 C6 S7 116.9(15) . .
C5 C6 H6A 108.1 . .
S7 C6 H6A 108.1 . .
C5 C6 H6B 108.1 . .
S7 C6 H6B 108.1 . .
H6A C6 H6B 107.3 . .
C8' S7 C6 97.0(16) . .
C8 S7 C6 105.0(18) . .
C9 C8 S7 128(3) . .
C9 C8 H8A 105.3 . .
S7 C8 H8A 105.3 . .
C9 C8 H8B 105.3 . .
S7 C8 H8B 105.3 . .
H8A C8 H8B 106.0 . .
C9' C8' S7 87(2) . .
C9' C8' H8'A 114.2 . .
S7 C8' H8'A 114.1 . .
C9' C8' H8'B 114.2 . .
S7 C8' H8'B 114.2 . .
H8'A C8' H8'B 111.3 . .
C8 C9 S10 114(3) . .
C8 C9 H9A 108.6 . .
S10 C9 H9A 108.6 . .
C8 C9 H9B 108.7 . .
S10 C9 H9B 108.7 . .
H9A C9 H9B 107.6 . .
C8' C9' S10 113(3) . .
C8' C9' H9'A 109.0 . .
S10 C9' H9'A 109.0 . .
C8' C9' H9'B 109.0 . .
S10 C9' H9'B 109.0 . .
H9'A C9' H9'B 107.8 . .
C9 S10 C11 100(2) . .
C11' S10 C9' 94.6(19) . .
C11 S10 C9' 125(2) . .
C12 C11 S10 123(3) . .
C12 C11 H11A 106.6 . .
S10 C11 H11A 106.6 . .
C12 C11 H11B 106.6 . .
S10 C11 H11B 106.6 . .
H11A C11 H11B 106.6 . .
C12' C11' S10 102(3) . .
C12' C11' H11C 111.3 . .
S10 C11' H11C 111.3 . .
C12' C11' H11D 111.3 . .
S10 C11' H11D 111.3 . .
H11C C11' H11D 109.2 . .
C11 C12 S1 100(3) . 2_565
C11 C12 H12A 111.9 . .
S1 C12 H12A 111.9 2_565 .
C11 C12 H12B 111.9 . .
S1 C12 H12B 111.9 2_565 .
H12A C12 H12B 109.6 . .
C11' C12' S1 110(2) . 2_565
C11' C12' H12C 109.7 . .
S1 C12' H12C 109.7 2_565 .
C11' C12' H12D 109.7 . .
S1 C12' H12D 109.7 2_565 .
H12C C12' H12D 108.2 . .

loop_
_geom_bond_atom_site_label_1
_geom_bond_atom_site_label_2
_geom_bond_distance
_geom_bond_site_symmetry_2
Tl1 Au1 2.8881(8) .
Tl1 S1 3.327(7) .
Tl1 S4 3.319(6) .
Tl1 S7 3.256(7) .
Tl1 S10 3.366(6) .
Tl1 S1 3.587(7) 2_565
Au1 C30 2.046(12) .
Au1 C20 2.056(11) .
Au1 Au1 3.3497(11) 2_655
C20 C21 1.381(15) .
C20 C25 1.391(16) .
C21 C22 1.392(16) .
C21 Cl21 1.740(12) .
C22 C23 1.389(17) .
C22 Cl22 1.711(12) .
C23 C24 1.392(17) .
C23 Cl23 1.721(12) .
C24 C25 1.384(17) .
C24 Cl24 1.720(12) .
C25 Cl25 1.748(12) .
C30 C31 1.389(16) .
C30 C35 1.408(17) .
C31 C32 1.385(17) .
C31 Cl31 1.734(13) .
C32 C33 1.370(17) .
C32 Cl32 1.736(12) .
C33 C34 1.398(17) .
C33 Cl33 1.726(13) .
C34 C35 1.369(17) .
C34 Cl34 1.741(12) .
C35 Cl35 1.742(12) .
S1 C2 1.810(11) .
S1 C12 1.810(11) 2_565
S1 C12' 1.828(11) 2_565
C2 C3 1.502(11) .
C2 H2A 0.9700 .
C2 H2B 0.9700 .
C3 S4 1.820(10) .
C3 H3A 0.9700 .
C3 H3B 0.9700 .
S4 C5 1.818(10) .
C5 C6 1.512(11) .
C5 H5A 0.9700 .
C5 H5B 0.9700 .
C6 S7 1.814(11) .
C6 H6A 0.9700 .
C6 H6B 0.9700 .
S7 C8' 1.811(11) .
S7 C8 1.812(11) .
C8 C9 1.521(12) .
C8 H8A 0.9700 .
C8 H8B 0.9700 .
C8' C9' 1.538(12) .
C8' H8'A 0.9700 .
C8' H8'B 0.9700 .
C9 S10 1.818(11) .
C9 H9A 0.9700 .
C9 H9B 0.9700 .
C9' S10 1.832(11) .
C9' H9'A 0.9700 .
C9' H9'B 0.9700 .
S10 C11' 1.814(11) .
S10 C11 1.824(11) .
C11 C12 1.525(12) .
C11 H11A 0.9700 .
C11 H11B 0.9700 .
C11' C12' 1.520(12) .
C11' H11C 0.9700 .
C11' H11D 0.9700 .
C12 S1 1.810(11) 2_565
C12 H12A 0.9700 .
C12 H12B 0.9700 .
C12' S1 1.828(11) 2_565
C12' H12C 0.9700 .
C12' H12D 0.9700 .
